data_1564469
loop_
_publ_author_name
'Liu, Zhuo'
'Yang, Rui-Lian'
'Yang, Xiao-Han'
'Cao, Jing-Lan'
'Fan, Xu-Ru'
'Wu, Shui-Xing'
'Niu, Zhi-Gang'
'Li, Gao-Nan'

_publ_section_title
;
 New yellow-emitting iridium(III) complexes containing
 2-phenyl-2H-indazole-based ligands for high efficient OLEDs with EQE over
 25%
;
_journal_name_full 'Inorganica Chimica Acta'
_journal_page_first 119704
_journal_paper_doi 10.1016/j.ica.2020.119704
_journal_volume 509
_journal_year 2020
_chemical_formula_moiety 'C31 H23 F2 Ir N4 O2, C H2 Cl2'
_chemical_formula_sum 'C32 H25 Cl2 F2 Ir N4 O2'
_chemical_formula_weight 798.66
_space_group_crystal_system orthorhombic
_space_group_IT_number 61
_space_group_name_Hall '-P 2ac 2ab'
_space_group_name_H-M_alt 'P b c a'
_atom_sites_solution_hydrogens geom
_atom_sites_solution_primary iterative
_cell_angle_alpha 90
_cell_angle_beta 90
_cell_angle_gamma 90
_cell_formula_units_Z 8
_cell_length_a 17.6596(6)
_cell_length_b 15.2619(5)
_cell_length_c 22.6001(11)
_cell_measurement_reflns_used 6737
_cell_measurement_temperature 293(2)
_cell_measurement_theta_max 25.2060
_cell_measurement_theta_min 2.4940
_cell_volume 6091.2(4)
_computing_cell_refinement
;
CrysAlisPro, Agilent Technologies,
Version 1.171.36.28 (release 01-02-2013 CrysAlis171 .NET)
(compiled Feb  1 2013,16:14:44)
;
_computing_data_collection
;
CrysAlisPro, Agilent Technologies,
Version 1.171.36.28 (release 01-02-2013 CrysAlis171 .NET)
(compiled Feb  1 2013,16:14:44)
;
_computing_data_reduction
;
CrysAlisPro, Agilent Technologies,
Version 1.171.36.28 (release 01-02-2013 CrysAlis171 .NET)
(compiled Feb  1 2013,16:14:44)
;
_computing_molecular_graphics 'Olex2 (Dolomanov et al., 2009)'
_computing_publication_material 'Olex2 (Dolomanov et al., 2009)'
_computing_structure_refinement 'ShelXL (Sheldrick, 2015)'
_computing_structure_solution
;
Superflip (Palatinus & Chapuis, 2007;Palatinus & van der Lee, 2008;
Palatinus et al., 2012)
;
_diffrn_ambient_temperature 293(2)
_diffrn_detector_area_resol_mean 10.5095
_diffrn_measured_fraction_theta_full 0.999
_diffrn_measured_fraction_theta_max 1.000
_diffrn_measurement_details
;
#__ type_ start__ end____ width___ exp.time_
  1 omega   10.00   41.00   1.0000    1.0000
omega____ theta____ kappa____ phi______ frames
    -       11.4559  -99.0000  150.0000 31

#__ type_ start__ end____ width___ exp.time_
  2 omega  -22.00   90.00   1.0000    1.0000
omega____ theta____ kappa____ phi______ frames
    -       11.4559   77.0000  -90.0000 112

#__ type_ start__ end____ width___ exp.time_
  3 omega  -34.00   47.00   1.0000    1.0000
omega____ theta____ kappa____ phi______ frames
    -      -13.0966   77.0000   30.0000 81

#__ type_ start__ end____ width___ exp.time_
  4 omega  -41.00   40.00   1.0000   10.0000
omega____ theta____ kappa____ phi______ frames
    -       11.4559  -77.0000  150.0000 81

#__ type_ start__ end____ width___ exp.time_
  5 omega  -59.00  -33.00   1.0000   10.0000
omega____ theta____ kappa____ phi______ frames
    -       11.4559  178.0000  -60.0000 26

#__ type_ start__ end____ width___ exp.time_
  6 omega  -33.00   -7.00   1.0000   10.0000
omega____ theta____ kappa____ phi______ frames
    -       11.4559  -38.0000   30.0000 26

#__ type_ start__ end____ width___ exp.time_
  7 omega  -23.00    4.00   1.0000   10.0000
omega____ theta____ kappa____ phi______ frames
    -      -13.0966   38.0000 -120.0000 27

#__ type_ start__ end____ width___ exp.time_
  8 omega  -17.00   35.00   1.0000   10.0000
omega____ theta____ kappa____ phi______ frames
    -      -13.0966   57.0000  -30.0000 52
;
_diffrn_measurement_device_type 'Xcalibur, Atlas, Gemini ultra'
_diffrn_measurement_method '\w scans'
_diffrn_orient_matrix_UB_11 -0.0399555000
_diffrn_orient_matrix_UB_12 0.0037814000
_diffrn_orient_matrix_UB_13 0.0020577000
_diffrn_orient_matrix_UB_21 0.0019126000
_diffrn_orient_matrix_UB_22 -0.0096506000
_diffrn_orient_matrix_UB_23 0.0306611000
_diffrn_orient_matrix_UB_31 0.0037373000
_diffrn_orient_matrix_UB_32 0.0452967000
_diffrn_orient_matrix_UB_33 0.0063626000
_diffrn_radiation_monochromator graphite
_diffrn_radiation_type MoK\a
_diffrn_radiation_wavelength 0.71073
_diffrn_reflns_av_R_equivalents 0.2074
_diffrn_reflns_av_unetI/netI 0.1111
_diffrn_reflns_Laue_measured_fraction_full 0.999
_diffrn_reflns_Laue_measured_fraction_max 1.000
_diffrn_reflns_limit_h_max 22
_diffrn_reflns_limit_h_min -21
_diffrn_reflns_limit_k_max 17
_diffrn_reflns_limit_k_min -19
_diffrn_reflns_limit_l_max 28
_diffrn_reflns_limit_l_min -26
_diffrn_reflns_number 58137
_diffrn_reflns_point_group_measured_fraction_full 0.999
_diffrn_reflns_point_group_measured_fraction_max 1.000
_diffrn_reflns_theta_full 25.242
_diffrn_reflns_theta_max 26.372
_diffrn_reflns_theta_min 2.307
_diffrn_source 'Enhance (Mo) X-ray Source'
_exptl_absorpt_coefficient_mu 4.608
_exptl_absorpt_correction_T_max 1.00000
_exptl_absorpt_correction_T_min 0.56469
_exptl_absorpt_correction_type multi-scan
_exptl_absorpt_process_details
;
CrysAlisPro, Agilent Technologies,
Version 1.171.36.28 (release 01-02-2013 CrysAlis171 .NET)
(compiled Feb  1 2013,16:14:44)
Empirical absorption correction using spherical harmonics,
 implemented in SCALE3 ABSPACK scaling algorithm.
;
_exptl_crystal_colour
;
;
_exptl_crystal_density_diffrn 1.742
_exptl_crystal_description
;
;
_exptl_crystal_F_000 3120
_refine_diff_density_max 7.620
_refine_diff_density_min -0.971
_refine_diff_density_rms 0.265
_refine_ls_extinction_coef .
_refine_ls_extinction_method none
_refine_ls_goodness_of_fit_ref 0.999
_refine_ls_hydrogen_treatment constr
_refine_ls_matrix_type full
_refine_ls_number_parameters 390
_refine_ls_number_reflns 6224
_refine_ls_number_restraints 0
_refine_ls_restrained_S_all 0.999
_refine_ls_R_factor_all 0.1486
_refine_ls_R_factor_gt 0.0828
_refine_ls_shift/su_max 0.193
_refine_ls_shift/su_mean 0.001
_refine_ls_structure_factor_coef Fsqd
_refine_ls_weighting_details 'w=1/[\s^2^(Fo^2^)+(0.1477P)^2^] where P=(Fo^2^+2Fc^2^)/3'
_refine_ls_weighting_scheme calc
_refine_ls_wR_factor_gt 0.2219
_refine_ls_wR_factor_ref 0.2548
_reflns_Friedel_coverage 0.000
_reflns_Friedel_fraction_full .
_reflns_Friedel_fraction_max .
_reflns_number_gt 3185
_reflns_number_total 6224
_reflns_threshold_expression 'I > 2\s(I)'
_cod_data_source_file ICA-2020-509-119704.cif
_cod_data_source_block yyd-4
_cod_database_code 1564469
_chemical_oxdiff_formula 'C1 N1 F1 Ir1 O1'
_shelx_space_group_comment
;
The symmetry employed for this shelxl refinement is uniquely defined
by the following loop, which should always be used as a source of
symmetry information in preference to the above space-group names.
They are only intended as comments.
;
_reflns_odcompleteness_completeness 99.85
_reflns_odcompleteness_iscentric 1
_reflns_odcompleteness_theta 26.32
_olex2_refinement_description
;
1. Fixed Uiso
 At 1.2 times of:
  All C(H) groups, All C(H,H) groups
 At 1.5 times of:
  All C(H,H,H) groups
2.a Secondary CH2 refined with riding coordinates:
 C32(H32A,H32B)
2.b Aromatic/amide H refined with riding coordinates:
 C18(H18), C20(H20), C7(H7), C25(H25), C29(H29), C15(H15), C12(H12), C23(H23),
 C22(H22), C2(H2), C10(H10), C16(H16), C17(H17), C9(H9), C3(H3), C4(H4), C5(H5)
2.c Idealised Me refined as rotating group:
 C27(H27A,H27B,H27C), C31(H31A,H31B,H31C)
;
_olex2_date_sample_data_collection 1429858823.73
_olex2_submission_special_instructions 'No special instructions were received'

loop_
_space_group_symop_operation_xyz
'x, y, z'
'-x+1/2, -y, z+1/2'
'x+1/2, -y+1/2, -z'
'-x, y+1/2, -z+1/2'
'-x, -y, -z'
'x-1/2, y, -z-1/2'
'-x-1/2, y-1/2, z'
'x, -y-1/2, z-1/2'

loop_
_atom_site_label
_atom_site_type_symbol
_atom_site_fract_x
_atom_site_fract_y
_atom_site_fract_z
_atom_site_U_iso_or_equiv
_atom_site_adp_type
_atom_site_occupancy
_atom_site_site_symmetry_order
_atom_site_calc_flag
_atom_site_refinement_flags_posn
_atom_site_refinement_flags_adp
_atom_site_refinement_flags_occupancy
_atom_site_disorder_assembly
_atom_site_disorder_group
Ir1 Ir 0.27480(2) 0.61740(2) 0.72788(2) 0.04598(11) Uani 1 1 d . . . . .
N3 N 0.2558(5) 0.5181(5) 0.7864(3) 0.051(2) Uani 1 1 d . . . . .
N1 N 0.2789(4) 0.7172(4) 0.6670(3) 0.054(2) Uani 1 1 d . . . . .
O2 O 0.3640(3) 0.5427(4) 0.6888(3) 0.0542(17) Uani 1 1 d . . . . .
O1 O 0.3608(3) 0.6839(4) 0.7762(3) 0.0545(17) Uani 1 1 d . . . . .
F1 F 0.0557(4) 0.7425(5) 0.8725(3) 0.114(2) Uani 1 1 d . . . . .
F2 F 0.0627(4) 0.5427(5) 0.5610(3) 0.112(2) Uani 1 1 d . . . . .
N2 N 0.2302(3) 0.7851(4) 0.6787(3) 0.049(2) Uani 1 1 d . . . . .
N4 N 0.2022(4) 0.4586(5) 0.7688(3) 0.054(2) Uani 1 1 d . . . . .
C13 C 0.1932(5) 0.6977(6) 0.7612(5) 0.061(3) Uani 1 1 d . . . . .
C18 C 0.2610(7) 0.3668(7) 0.9087(5) 0.091(4) Uani 1 1 d . . . . .
H18 H 0.2399 0.3126 0.9177 0.110 Uiso 1 1 calc R . . . .
C14 C 0.2804(5) 0.4902(5) 0.8398(4) 0.055(3) Uani 1 1 d . . . . .
C26 C 0.1929(5) 0.5552(5) 0.6867(4) 0.050(2) Uani 1 1 d . . . . .
C21 C 0.1668(5) 0.4763(6) 0.7166(4) 0.058(3) Uani 1 1 d . . . . .
C20 C 0.1942(7) 0.3936(6) 0.8092(5) 0.073(3) Uani 1 1 d . . . . .
H20 H 0.1633 0.3444 0.8055 0.088 Uiso 1 1 calc R . . . .
C7 C 0.2335(6) 0.8403(7) 0.6336(6) 0.080(4) Uani 1 1 d . . . . .
H7 H 0.2054 0.8917 0.6313 0.096 Uiso 1 1 calc R . . . .
C24 C 0.0982(5) 0.5211(7) 0.6106(4) 0.066(3) Uani 1 1 d . . . . .
C25 C 0.1577(5) 0.5741(6) 0.6328(4) 0.056(3) Uani 1 1 d . . . . .
H25 H 0.1736 0.6224 0.6111 0.067 Uiso 1 1 calc R . . . .
C29 C 0.4635(5) 0.6055(7) 0.7424(5) 0.080(4) Uani 1 1 d . . . . .
H29 H 0.5156 0.6005 0.7476 0.096 Uiso 1 1 calc R . . . .
C15 C 0.3357(6) 0.5263(7) 0.8777(4) 0.082(4) Uani 1 1 d . . . . .
H15 H 0.3586 0.5794 0.8684 0.099 Uiso 1 1 calc R . . . .
C19 C 0.2399(6) 0.4135(6) 0.8566(4) 0.057(3) Uani 1 1 d . . . . .
C1 C 0.3100(5) 0.7326(6) 0.6132(4) 0.056(3) Uani 1 1 d . . . . .
C12 C 0.1514(5) 0.6886(7) 0.8114(5) 0.071(3) Uani 1 1 d . . . . .
H12 H 0.1570 0.6385 0.8344 0.085 Uiso 1 1 calc R . . . .
C28 C 0.4299(6) 0.6647(7) 0.7770(4) 0.064(3) Uani 1 1 d . . . . .
C6 C 0.2822(5) 0.8136(7) 0.5913(4) 0.067(3) Uani 1 1 d . . . . .
C30 C 0.4328(5) 0.5498(6) 0.6995(4) 0.056(3) Uani 1 1 d . . . . .
C23 C 0.0733(5) 0.4456(7) 0.6394(5) 0.090(3) Uani 1 1 d . . . . .
H23 H 0.0354 0.4104 0.6235 0.108 Uiso 1 1 calc R . . . .
C22 C 0.1089(5) 0.4248(7) 0.6945(4) 0.069(3) Uani 1 1 d . . . . .
H22 H 0.0928 0.3761 0.7157 0.083 Uiso 1 1 calc R . . . .
C11 C 0.1000(5) 0.7535(7) 0.8290(4) 0.077(3) Uani 1 1 d . . . . .
C27 C 0.4756(6) 0.7168(7) 0.8248(5) 0.092(4) Uani 1 1 d . . . . .
H27A H 0.4431 0.7593 0.8432 0.138 Uiso 1 1 calc GR . . . .
H27B H 0.5174 0.7462 0.8063 0.138 Uiso 1 1 calc GR . . . .
H27C H 0.4943 0.6770 0.8543 0.138 Uiso 1 1 calc GR . . . .
C2 C 0.3607(6) 0.6795(8) 0.5815(5) 0.092(4) Uani 1 1 d . . . . .
H2 H 0.3773 0.6253 0.5951 0.111 Uiso 1 1 calc R . . . .
C10 C 0.0927(7) 0.8310(7) 0.7939(5) 0.088(4) Uani 1 1 d . . . . .
H10 H 0.0586 0.8745 0.8049 0.105 Uiso 1 1 calc R . . . .
C16 C 0.3547(7) 0.4839(6) 0.9267(5) 0.088(4) Uani 1 1 d . . . . .
H16 H 0.3944 0.5042 0.9500 0.106 Uiso 1 1 calc R . . . .
C31 C 0.4870(5) 0.4938(7) 0.6667(5) 0.097(4) Uani 1 1 d . . . . .
H31A H 0.4772 0.4334 0.6756 0.145 Uiso 1 1 calc GR . . . .
H31B H 0.5377 0.5084 0.6783 0.145 Uiso 1 1 calc GR . . . .
H31C H 0.4811 0.5034 0.6250 0.145 Uiso 1 1 calc GR . . . .
C17 C 0.3127(9) 0.4042(8) 0.9444(5) 0.114(5) Uani 1 1 d . . . . .
H17 H 0.3223 0.3793 0.9811 0.137 Uiso 1 1 calc R . . . .
C8 C 0.1867(5) 0.7754(6) 0.7270(4) 0.058(3) Uani 1 1 d . . . . .
C9 C 0.1359(6) 0.8409(7) 0.7444(5) 0.077(3) Uani 1 1 d . . . . .
H9 H 0.1316 0.8918 0.7220 0.092 Uiso 1 1 calc R . . . .
C3 C 0.3843(8) 0.7158(9) 0.5275(5) 0.107(5) Uani 1 1 d . . . . .
H3 H 0.4203 0.6859 0.5053 0.128 Uiso 1 1 calc R . . . .
C4 C 0.3565(7) 0.7931(8) 0.5061(5) 0.095(4) Uani 1 1 d . . . . .
H4 H 0.3713 0.8105 0.4684 0.114 Uiso 1 1 calc R . . . .
C5 C 0.3086(8) 0.8462(8) 0.5366(5) 0.096(4) Uani 1 1 d . . . . .
H5 H 0.2940 0.9007 0.5223 0.115 Uiso 1 1 calc R . . . .
Cl2 Cl 0.0758(3) 0.8012(5) 0.5469(3) 0.228(3) Uani 1 1 d . . . . .
Cl1 Cl 0.1227(5) 0.9548(5) 0.4888(5) 0.317(5) Uani 1 1 d . . . . .
C32 C 0.095(2) 0.8578(18) 0.4831(9) 0.45(2) Uani 1 1 d . . . . .
H32A H 0.1340 0.8256 0.4617 0.542 Uiso 1 1 calc R . . . .
H32B H 0.0501 0.8575 0.4588 0.542 Uiso 1 1 calc R . . . .

loop_
_atom_site_aniso_label
_atom_site_aniso_U_11
_atom_site_aniso_U_22
_atom_site_aniso_U_33
_atom_site_aniso_U_23
_atom_site_aniso_U_13
_atom_site_aniso_U_12
Ir1 0.03943(17) 0.03520(19) 0.0633(2) 0.00270(17) 0.00440(16) -0.00064(13)
N3 0.059(4) 0.040(4) 0.055(4) 0.004(4) 0.012(4) -0.012(4)
N1 0.062(5) 0.033(4) 0.068(5) 0.010(4) -0.007(4) 0.004(3)
O2 0.047(3) 0.047(3) 0.068(4) 0.009(3) 0.014(3) 0.008(3)
O1 0.031(3) 0.054(3) 0.079(4) 0.008(3) -0.003(3) -0.009(3)
F1 0.091(4) 0.139(5) 0.112(4) -0.032(4) 0.039(4) 0.010(4)
F2 0.096(4) 0.168(6) 0.073(4) -0.007(4) -0.007(4) -0.035(5)
N2 0.043(4) 0.034(4) 0.071(5) 0.009(4) -0.008(4) -0.002(3)
N4 0.059(4) 0.043(4) 0.059(5) -0.011(4) 0.011(4) -0.008(4)
C13 0.020(4) 0.053(5) 0.109(7) -0.033(5) 0.018(4) 0.009(4)
C18 0.141(9) 0.074(8) 0.059(7) -0.007(6) 0.041(6) -0.016(7)
C14 0.071(6) 0.027(4) 0.067(6) -0.001(4) 0.021(5) 0.007(4)
C26 0.049(4) 0.037(4) 0.064(5) -0.018(4) 0.012(4) 0.023(3)
C21 0.038(4) 0.054(5) 0.082(6) -0.023(5) 0.019(5) -0.001(4)
C20 0.088(7) 0.043(5) 0.089(7) 0.015(5) 0.036(6) -0.001(5)
C7 0.068(6) 0.061(6) 0.110(8) 0.028(7) -0.021(6) 0.002(5)
C24 0.045(5) 0.107(8) 0.046(5) -0.009(5) 0.012(4) -0.011(5)
C25 0.049(5) 0.063(5) 0.056(5) -0.008(5) 0.004(4) 0.000(4)
C29 0.028(4) 0.085(8) 0.127(9) 0.028(6) 0.015(5) 0.022(4)
C15 0.100(8) 0.079(7) 0.067(6) 0.027(6) 0.004(6) -0.003(6)
C19 0.082(6) 0.034(4) 0.054(6) -0.001(4) 0.016(5) 0.003(5)
C1 0.056(5) 0.057(5) 0.053(5) 0.014(5) -0.001(5) -0.014(4)
C12 0.067(6) 0.063(6) 0.082(7) -0.012(6) 0.009(6) 0.000(5)
C28 0.059(6) 0.062(6) 0.071(6) 0.012(5) -0.009(5) -0.009(5)
C6 0.075(6) 0.067(6) 0.058(6) 0.016(5) -0.013(5) -0.022(5)
C30 0.072(6) 0.047(5) 0.049(5) -0.002(4) 0.019(5) 0.001(5)
C23 0.060(6) 0.092(7) 0.117(8) -0.062(6) 0.020(6) -0.025(5)
C22 0.069(6) 0.076(6) 0.062(6) -0.007(6) 0.010(5) -0.026(5)
C11 0.046(5) 0.101(7) 0.084(7) -0.047(6) 0.014(5) -0.009(5)
C27 0.077(7) 0.076(7) 0.124(9) 0.022(7) -0.014(8) 0.007(6)
C2 0.097(7) 0.097(8) 0.083(7) 0.038(6) 0.035(6) 0.030(7)
C10 0.079(7) 0.078(7) 0.106(8) -0.033(7) -0.020(7) 0.026(6)
C16 0.140(10) 0.056(6) 0.069(7) -0.001(6) -0.027(7) 0.008(7)
C31 0.055(6) 0.091(8) 0.145(10) 0.023(8) 0.033(7) 0.013(6)
C17 0.207(14) 0.090(8) 0.045(6) 0.020(6) 0.012(8) 0.043(9)
C8 0.052(5) 0.031(4) 0.092(7) -0.010(5) -0.012(5) -0.003(4)
C9 0.073(7) 0.050(6) 0.108(8) -0.012(6) -0.007(6) 0.025(5)
C3 0.119(10) 0.106(9) 0.095(8) 0.020(8) 0.024(8) 0.009(8)
C4 0.099(8) 0.105(8) 0.083(7) 0.045(7) 0.006(7) 0.006(8)
C5 0.130(9) 0.081(7) 0.077(8) 0.016(7) -0.015(8) -0.047(7)
Cl2 0.185(5) 0.268(6) 0.232(5) 0.038(5) -0.062(5) -0.057(5)
Cl1 0.297(9) 0.218(7) 0.435(11) 0.065(8) -0.066(10) 0.024(7)
C32 0.75(5) 0.50(3) 0.104(14) 0.008(18) 0.09(2) -0.40(3)

loop_
_atom_type_symbol
_atom_type_description
_atom_type_scat_dispersion_real
_atom_type_scat_dispersion_imag
_atom_type_scat_source
C C 0.0033 0.0016 'International Tables Vol C Tables 4.2.6.8 and 6.1.1.4'
H H 0.0000 0.0000 'International Tables Vol C Tables 4.2.6.8 and 6.1.1.4'
F F 0.0171 0.0103 'International Tables Vol C Tables 4.2.6.8 and 6.1.1.4'
Ir Ir -1.4442 7.9887 'International Tables Vol C Tables 4.2.6.8 and 6.1.1.4'
N N 0.0061 0.0033 'International Tables Vol C Tables 4.2.6.8 and 6.1.1.4'
O O 0.0106 0.0060 'International Tables Vol C Tables 4.2.6.8 and 6.1.1.4'
Cl Cl 0.1484 0.1585 'International Tables Vol C Tables 4.2.6.8 and 6.1.1.4'

loop_
_geom_angle_atom_site_label_1
_geom_angle_atom_site_label_2
_geom_angle_atom_site_label_3
_geom_angle
_geom_angle_site_symmetry_1
_geom_angle_site_symmetry_3
N3 Ir1 N1 172.5(3) . .
N3 Ir1 O2 89.6(3) . .
N3 Ir1 O1 98.0(3) . .
N1 Ir1 O2 95.3(2) . .
N1 Ir1 O1 87.9(3) . .
O1 Ir1 O2 86.6(2) . .
C13 Ir1 N3 95.2(4) . .
C13 Ir1 N1 80.0(3) . .
C13 Ir1 O2 175.1(3) . .
C13 Ir1 O1 91.6(3) . .
C26 Ir1 N3 80.0(3) . .
C26 Ir1 N1 93.9(3) . .
C26 Ir1 O2 95.1(3) . .
C26 Ir1 O1 177.4(3) . .
C26 Ir1 C13 86.8(3) . .
N4 N3 Ir1 114.6(5) . .
C14 N3 Ir1 139.5(6) . .
C14 N3 N4 105.8(7) . .
N2 N1 Ir1 114.2(5) . .
C1 N1 Ir1 138.1(6) . .
C1 N1 N2 107.1(7) . .
C30 O2 Ir1 126.5(6) . .
C28 O1 Ir1 126.1(6) . .
C7 N2 N1 107.9(8) . .
C7 N2 C8 136.1(8) . .
C8 N2 N1 115.5(7) . .
C21 N4 N3 115.9(7) . .
C20 N4 N3 111.2(8) . .
C20 N4 C21 132.9(9) . .
C12 C13 Ir1 129.1(7) . .
C12 C13 C8 119.7(8) . .
C8 C13 Ir1 111.0(7) . .
C17 C18 C19 117.4(10) . .
N3 C14 C15 129.9(8) . .
N3 C14 C19 109.7(8) . .
C15 C14 C19 120.5(9) . .
C21 C26 Ir1 114.5(6) . .
C25 C26 Ir1 129.8(7) . .
C25 C26 C21 115.7(8) . .
N4 C21 C26 114.8(8) . .
N4 C21 C22 122.6(9) . .
C22 C21 C26 122.5(9) . .
N4 C20 C19 107.5(8) . .
N2 C7 C6 112.3(9) . .
F2 C24 C25 120.5(9) . .
F2 C24 C23 116.8(9) . .
C23 C24 C25 122.7(9) . .
C26 C25 C24 121.4(9) . .
C28 C29 C30 130.2(9) . .
C16 C15 C14 119.4(10) . .
C14 C19 C18 119.9(10) . .
C20 C19 C18 133.4(9) . .
C20 C19 C14 105.6(8) . .
N1 C1 C6 108.8(8) . .
N1 C1 C2 128.0(9) . .
C2 C1 C6 123.1(9) . .
C13 C12 C11 121.1(10) . .
O1 C28 C29 125.6(9) . .
O1 C28 C27 113.1(9) . .
C29 C28 C27 121.3(9) . .
C7 C6 C1 103.8(9) . .
C7 C6 C5 136.4(11) . .
C5 C6 C1 119.8(10) . .
O2 C30 C29 124.4(8) . .
O2 C30 C31 119.0(8) . .
C29 C30 C31 116.5(9) . .
C24 C23 C22 116.8(9) . .
C21 C22 C23 120.8(9) . .
F1 C11 C12 121.8(10) . .
F1 C11 C10 119.0(9) . .
C12 C11 C10 119.0(9) . .
C1 C2 C3 113.9(10) . .
C9 C10 C11 119.8(10) . .
C15 C16 C17 120.0(11) . .
C18 C17 C16 121.9(11) . .
N2 C8 C13 119.2(8) . .
N2 C8 C9 121.1(9) . .
C9 C8 C13 119.6(9) . .
C10 C9 C8 120.7(10) . .
C4 C3 C2 122.9(12) . .
C5 C4 C3 123.9(11) . .
C4 C5 C6 116.1(11) . .
Cl1 C32 Cl2 118.0(14) . .

loop_
_geom_bond_atom_site_label_1
_geom_bond_atom_site_label_2
_geom_bond_distance
_geom_bond_site_symmetry_2
Ir1 N3 2.040(7) .
Ir1 N1 2.053(7) .
Ir1 O2 2.136(5) .
Ir1 O1 2.128(6) .
Ir1 C13 2.036(8) .
Ir1 C26 1.963(8) .
N3 N4 1.371(11) .
N3 C14 1.350(11) .
N1 N2 1.372(9) .
N1 C1 1.356(11) .
O2 C30 1.243(11) .
O1 C28 1.256(11) .
F1 C11 1.268(11) .
F2 C24 1.325(10) .
N2 C7 1.323(13) .
N2 C8 1.343(11) .
N4 C21 1.362(11) .
N4 C20 1.356(12) .
C13 C12 1.360(13) .
C13 C8 1.420(13) .
C18 C19 1.427(15) .
C18 C17 1.344(19) .
C14 C15 1.412(14) .
C14 C19 1.423(12) .
C26 C21 1.455(12) .
C26 C25 1.399(12) .
C21 C22 1.384(13) .
C20 C19 1.375(15) .
C7 C6 1.349(15) .
C24 C25 1.418(12) .
C24 C23 1.394(14) .
C29 C28 1.333(14) .
C29 C30 1.401(14) .
C15 C16 1.327(14) .
C1 C6 1.418(13) .
C1 C2 1.403(13) .
C12 C11 1.401(14) .
C28 C27 1.565(14) .
C6 C5 1.412(15) .
C30 C31 1.481(13) .
C23 C22 1.430(14) .
C11 C10 1.430(15) .
C2 C3 1.404(15) .
C10 C9 1.363(16) .
C16 C17 1.478(16) .
C8 C9 1.401(14) .
C3 C4 1.366(17) .
C4 C5 1.359(17) .
Cl2 C32 1.72(2) .
Cl1 C32 1.56(3) .
